data_1573458
loop_
_publ_author_name
'Sharangi, Sanhati'
'Chakraborty, Barsha'
'Jha, Raushan Kumar'
'Mandal, Swarnadeep'
'Koner, Apurba Lal'
'Kumar, Sangit'

_publ_section_title
;
 Regio- and diastereoselective synthesis of cyclobutylated phenothiazines
 via [2 + 2] photocycloaddition: demonstrating wavelength-gated
 cycloreversion inside live cells
;
_journal_name_full 'Chemical Science'
_journal_paper_doi 10.1039/D4SC07817A
_journal_year 2025
_chemical_formula_moiety 'C48 H34 N2 O2 S2'
_chemical_formula_sum 'C48 H34 N2 O2 S2'
_chemical_formula_weight 734.89
_space_group_crystal_system monoclinic
_space_group_IT_number 14
_space_group_name_Hall '-P 2yn'
_space_group_name_H-M_alt 'P 1 21/n 1'
_atom_sites_solution_hydrogens geom
_audit_creation_method SHELXL-2018/3
_audit_update_record
;
2024-02-13 deposited with the CCDC.	2024-12-05 downloaded from the CCDC.
;
_cell_angle_alpha 90
_cell_angle_beta 91.133(3)
_cell_angle_gamma 90
_cell_formula_units_Z 4
_cell_length_a 11.7018(7)
_cell_length_b 13.6726(8)
_cell_length_c 21.9850(14)
_cell_measurement_reflns_used 2605
_cell_measurement_temperature 139(2)
_cell_measurement_theta_max 27.08
_cell_measurement_theta_min 2.38
_cell_volume 3516.8(4)
_computing_cell_refinement 'Bruker SAINT'
_computing_data_collection 'Bruker APEX2'
_computing_data_reduction 'Bruker SAINT'
_computing_molecular_graphics 'Bruker SHELXTL'
_computing_publication_material 'Bruker SHELXTL'
_computing_structure_refinement 'SHELXL-2018/3 (Sheldrick, 2018)'
_computing_structure_solution 'SHELXT 2018/2 (Sheldrick, 2018)'
_diffrn_ambient_temperature 139(2)
_diffrn_measured_fraction_theta_full 0.998
_diffrn_measured_fraction_theta_max 0.997
_diffrn_measurement_device_type 'Bruker APEX-II CCD'
_diffrn_measurement_method '\f and \w scans'
_diffrn_radiation_type MoK\a
_diffrn_radiation_wavelength 0.71073
_diffrn_reflns_av_R_equivalents 0.0739
_diffrn_reflns_av_unetI/netI 0.0418
_diffrn_reflns_Laue_measured_fraction_full 0.998
_diffrn_reflns_Laue_measured_fraction_max 0.997
_diffrn_reflns_limit_h_max 16
_diffrn_reflns_limit_h_min -15
_diffrn_reflns_limit_k_max 19
_diffrn_reflns_limit_k_min -19
_diffrn_reflns_limit_l_max 31
_diffrn_reflns_limit_l_min -31
_diffrn_reflns_number 92403
_diffrn_reflns_point_group_measured_fraction_full 0.998
_diffrn_reflns_point_group_measured_fraction_max 0.997
_diffrn_reflns_theta_full 25.242
_diffrn_reflns_theta_max 30.519
_diffrn_reflns_theta_min 1.956
_exptl_absorpt_coefficient_mu 0.198
_exptl_absorpt_correction_type none
_exptl_crystal_colour YELLOW
_exptl_crystal_density_diffrn 1.388
_exptl_crystal_description BLOCK
_exptl_crystal_F_000 1536
_exptl_crystal_size_max 0.051
_exptl_crystal_size_mid 0.042
_exptl_crystal_size_min 0.034
_refine_diff_density_max 0.898
_refine_diff_density_min -0.246
_refine_diff_density_rms 0.067
_refine_ls_extinction_method none
_refine_ls_goodness_of_fit_ref 1.032
_refine_ls_hydrogen_treatment constr
_refine_ls_matrix_type full
_refine_ls_number_parameters 487
_refine_ls_number_reflns 10722
_refine_ls_number_restraints 0
_refine_ls_restrained_S_all 1.032
_refine_ls_R_factor_all 0.0656
_refine_ls_R_factor_gt 0.0458
_refine_ls_shift/su_max 0.002
_refine_ls_shift/su_mean 0.000
_refine_ls_structure_factor_coef Fsqd
_refine_ls_weighting_details 'w=1/[\s^2^(Fo^2^)+(0.0662P)^2^+0.8443P] where P=(Fo^2^+2Fc^2^)/3'
_refine_ls_weighting_scheme calc
_refine_ls_wR_factor_gt 0.1164
_refine_ls_wR_factor_ref 0.1310
_reflns_Friedel_coverage 0.000
_reflns_number_gt 7907
_reflns_number_total 10722
_reflns_threshold_expression 'I > 2\s(I)'
_cod_data_source_file d4sc07817a4.cif
_cod_data_source_block 2a
_cod_original_sg_symbol_H-M 'P 21/n'
_cod_database_code 1573458
_shelx_shelxl_version_number 2018/3
_shelx_space_group_comment
;
The symmetry employed for this shelxl refinement is uniquely defined
by the following loop, which should always be used as a source of
symmetry information in preference to the above space-group names.
They are only intended as comments.
;

loop_
_space_group_symop_operation_xyz
'x, y, z'
'-x+1/2, y+1/2, -z+1/2'
'-x, -y, -z'
'x-1/2, -y-1/2, z-1/2'

loop_
_atom_site_label
_atom_site_type_symbol
_atom_site_fract_x
_atom_site_fract_y
_atom_site_fract_z
_atom_site_U_iso_or_equiv
_atom_site_adp_type
_atom_site_occupancy
_atom_site_site_symmetry_order
_atom_site_calc_flag
_atom_site_refinement_flags_posn
_atom_site_refinement_flags_adp
_atom_site_refinement_flags_occupancy
_atom_site_disorder_assembly
_atom_site_disorder_group
S1 S 1.05596(3) 0.57416(2) 0.25625(2) 0.01820(8) Uani 1 1 d . . . . .
O1 O 0.87453(9) 0.79125(8) 0.09325(5) 0.0251(2) Uani 1 1 d . . . . .
N1 N 0.80877(9) 0.50049(8) 0.25650(5) 0.0194(2) Uani 1 1 d . . . . .
C1 C 0.93166(10) 0.63846(9) 0.22737(6) 0.0156(2) Uani 1 1 d . . . . .
C2 C 0.96681(11) 0.70538(10) 0.17392(6) 0.0184(3) Uani 1 1 d . . . . .
H2 H 1.043259 0.687502 0.157686 0.022 Uiso 1 1 calc R U . . .
C3 C 0.87741(11) 0.71720(10) 0.12403(6) 0.0183(3) Uani 1 1 d . . . . .
C4 C 0.79775(11) 0.63478(10) 0.11261(6) 0.0193(3) Uani 1 1 d . . . . .
C5 C 0.73945(13) 0.63078(11) 0.05634(7) 0.0252(3) Uani 1 1 d . . . . .
H5 H 0.750380 0.681119 0.027244 0.030 Uiso 1 1 calc R U . . .
C6 C 0.66612(13) 0.55406(12) 0.04287(7) 0.0274(3) Uani 1 1 d . . . . .
H6 H 0.627329 0.551386 0.004541 0.033 Uiso 1 1 calc R U . . .
C7 C 0.64944(12) 0.48073(11) 0.08582(7) 0.0245(3) Uani 1 1 d . . . . .
H7 H 0.598931 0.428112 0.076691 0.029 Uiso 1 1 calc R U . . .
C8 C 0.70597(11) 0.48404(10) 0.14171(7) 0.0202(3) Uani 1 1 d . . . . .
H8 H 0.694210 0.433406 0.170503 0.024 Uiso 1 1 calc R U . . .
C9 C 0.78053(11) 0.56146(10) 0.15628(6) 0.0179(3) Uani 1 1 d . . . . .
C10 C 0.83917(11) 0.56365(9) 0.21650(6) 0.0167(2) Uani 1 1 d . . . . .
C11 C 0.87244(11) 0.48974(10) 0.31096(6) 0.0188(3) Uani 1 1 d . . . . .
C12 C 0.82001(13) 0.44283(11) 0.35965(7) 0.0248(3) Uani 1 1 d . . . . .
H12 H 0.741722 0.424899 0.356153 0.030 Uiso 1 1 calc R U . . .
C13 C 0.88037(14) 0.42226(12) 0.41264(7) 0.0304(3) Uani 1 1 d . . . . .
H13 H 0.843193 0.391938 0.445713 0.037 Uiso 1 1 calc R U . . .
C14 C 0.99623(14) 0.44609(12) 0.41758(8) 0.0301(3) Uani 1 1 d . . . . .
H14 H 1.038291 0.430667 0.453718 0.036 Uiso 1 1 calc R U . . .
C15 C 1.04981(12) 0.49210(11) 0.36992(7) 0.0243(3) Uani 1 1 d . . . . .
H15 H 1.128690 0.508017 0.373428 0.029 Uiso 1 1 calc R U . . .
C16 C 0.98867(11) 0.51529(9) 0.31669(6) 0.0186(3) Uani 1 1 d . . . . .
C17 C 0.97364(13) 0.79322(10) 0.21815(6) 0.0233(3) Uani 1 1 d . . . . .
H17A H 0.935093 0.852809 0.202456 0.028 Uiso 1 1 calc R U . . .
H17B H 1.052189 0.808172 0.232910 0.028 Uiso 1 1 calc R U . . .
C18 C 0.90198(11) 0.73494(9) 0.26429(6) 0.0177(3) Uani 1 1 d . . . . .
H18 H 0.819273 0.750903 0.257646 0.021 Uiso 1 1 calc R U . . .
C19 C 0.93017(11) 0.73952(10) 0.33119(6) 0.0181(3) Uani 1 1 d . . . . .
C20 C 0.85048(12) 0.70650(11) 0.37305(7) 0.0238(3) Uani 1 1 d . . . . .
H20 H 0.777215 0.685341 0.359091 0.029 Uiso 1 1 calc R U . . .
C21 C 0.87731(15) 0.70434(12) 0.43478(7) 0.0298(3) Uani 1 1 d . . . . .
H21 H 0.823233 0.679786 0.462596 0.036 Uiso 1 1 calc R U . . .
C22 C 0.98260(15) 0.73779(12) 0.45617(7) 0.0310(3) Uani 1 1 d . . . . .
H22 H 1.000203 0.737367 0.498535 0.037 Uiso 1 1 calc R U . . .
C23 C 1.06181(14) 0.77179(11) 0.41524(7) 0.0266(3) Uani 1 1 d . . . . .
H23 H 1.134013 0.794805 0.429626 0.032 Uiso 1 1 calc R U . . .
C24 C 1.03627(12) 0.77242(10) 0.35328(6) 0.0206(3) Uani 1 1 d . . . . .
H24 H 1.091491 0.795447 0.325605 0.025 Uiso 1 1 calc R U . . .
S1A S 0.93791(3) 1.26125(3) 0.24048(2) 0.02000(9) Uani 1 1 d . . . . .
O1A O 1.11596(9) 1.04290(8) 0.40387(5) 0.0272(2) Uani 1 1 d . . . . .
N1A N 1.18349(10) 1.34033(8) 0.24436(5) 0.0201(2) Uani 1 1 d . . . . .
C1A C 1.06233(10) 1.19995(10) 0.27171(6) 0.0164(2) Uani 1 1 d . . . . .
C2A C 1.02504(11) 1.13232(10) 0.32419(6) 0.0181(3) Uani 1 1 d . . . . .
H2A H 0.948835 1.150347 0.340668 0.022 Uiso 1 1 calc R U . . .
C3A C 1.11543(11) 1.11733(10) 0.37355(6) 0.0195(3) Uani 1 1 d . . . . .
C4A C 1.19962(11) 1.19688(10) 0.38465(6) 0.0186(3) Uani 1 1 d . . . . .
C5A C 1.26444(12) 1.19426(11) 0.43883(7) 0.0232(3) Uani 1 1 d . . . . .
H5A H 1.255533 1.141331 0.466325 0.028 Uiso 1 1 calc R U . . .
C6A C 1.34145(13) 1.26826(12) 0.45262(7) 0.0263(3) Uani 1 1 d . . . . .
H6A H 1.385796 1.265819 0.489254 0.032 Uiso 1 1 calc R U . . .
C7A C 1.35364(12) 1.34643(11) 0.41249(7) 0.0254(3) Uani 1 1 d . . . . .
H7A H 1.404817 1.398228 0.422407 0.030 Uiso 1 1 calc R U . . .
C8A C 1.29148(11) 1.34887(10) 0.35826(7) 0.0214(3) Uani 1 1 d . . . . .
H8A H 1.300966 1.402153 0.331086 0.026 Uiso 1 1 calc R U . . .
C9A C 1.21464(11) 1.27358(10) 0.34295(6) 0.0183(3) Uani 1 1 d . . . . .
C10A C 1.15355(11) 1.27562(9) 0.28348(6) 0.0172(2) Uani 1 1 d . . . . .
C11A C 1.12121(11) 1.35237(10) 0.18950(6) 0.0196(3) Uani 1 1 d . . . . .
C12A C 1.17382(13) 1.40391(11) 0.14291(7) 0.0242(3) Uani 1 1 d . . . . .
H12A H 1.251430 1.423322 0.147669 0.029 Uiso 1 1 calc R U . . .
C13A C 1.11401(14) 1.42704(11) 0.08979(7) 0.0288(3) Uani 1 1 d . . . . .
H13A H 1.150810 1.461473 0.058160 0.035 Uiso 1 1 calc R U . . .
C14A C 0.99977(14) 1.39967(12) 0.08290(8) 0.0313(3) Uani 1 1 d . . . . .
H14A H 0.958356 1.416534 0.046810 0.038 Uiso 1 1 calc R U . . .
C15A C 0.94643(12) 1.34802(11) 0.12843(7) 0.0258(3) Uani 1 1 d . . . . .
H15A H 0.868706 1.329119 0.123322 0.031 Uiso 1 1 calc R U . . .
C16A C 1.00624(11) 1.32360(10) 0.18175(7) 0.0201(3) Uani 1 1 d . . . . .
C17A C 1.01854(12) 1.04593(10) 0.27872(6) 0.0214(3) Uani 1 1 d . . . . .
H17C H 1.052970 0.984633 0.294532 0.026 Uiso 1 1 calc R U . . .
H17D H 0.940953 1.034097 0.261502 0.026 Uiso 1 1 calc R U . . .
C18A C 1.09727(11) 1.10403(9) 0.23603(6) 0.0171(2) Uani 1 1 d . . . . .
H18A H 1.178548 1.087927 0.246770 0.021 Uiso 1 1 calc R U . . .
C19A C 1.08246(11) 1.10056(9) 0.16825(6) 0.0176(3) Uani 1 1 d . . . . .
C20A C 0.97904(12) 1.07426(10) 0.13985(7) 0.0215(3) Uani 1 1 d . . . . .
H20A H 0.916616 1.053940 0.163763 0.026 Uiso 1 1 calc R U . . .
C21A C 0.96690(13) 1.07763(11) 0.07701(7) 0.0261(3) Uani 1 1 d . . . . .
H21A H 0.896152 1.059879 0.058159 0.031 Uiso 1 1 calc R U . . .
C22A C 1.05783(14) 1.10690(11) 0.04140(7) 0.0269(3) Uani 1 1 d . . . . .
H22A H 1.049300 1.109306 -0.001639 0.032 Uiso 1 1 calc R U . . .
C23A C 1.16077(13) 1.13246(11) 0.06915(7) 0.0257(3) Uani 1 1 d . . . . .
H23A H 1.223158 1.152298 0.045058 0.031 Uiso 1 1 calc R U . . .
C24A C 1.17319(12) 1.12923(10) 0.13197(7) 0.0215(3) Uani 1 1 d . . . . .
H24A H 1.244263 1.146727 0.150550 0.026 Uiso 1 1 calc R U . . .

loop_
_atom_site_aniso_label
_atom_site_aniso_U_11
_atom_site_aniso_U_22
_atom_site_aniso_U_33
_atom_site_aniso_U_23
_atom_site_aniso_U_13
_atom_site_aniso_U_12
S1 0.01383(14) 0.01850(16) 0.02233(17) 0.00018(12) 0.00168(12) 0.00160(11)
O1 0.0283(5) 0.0237(5) 0.0231(5) 0.0046(4) -0.0008(4) -0.0019(4)
N1 0.0172(5) 0.0177(5) 0.0234(6) 0.0007(4) -0.0005(4) -0.0015(4)
C1 0.0132(5) 0.0165(6) 0.0172(6) -0.0007(5) 0.0001(4) -0.0007(4)
C2 0.0174(6) 0.0191(6) 0.0188(6) 0.0009(5) -0.0001(5) -0.0031(5)
C3 0.0175(6) 0.0202(6) 0.0172(6) -0.0010(5) 0.0025(5) -0.0004(5)
C4 0.0179(6) 0.0212(6) 0.0188(6) -0.0026(5) 0.0003(5) 0.0007(5)
C5 0.0263(7) 0.0295(8) 0.0196(7) -0.0015(6) -0.0025(5) -0.0014(6)
C6 0.0268(7) 0.0327(8) 0.0225(7) -0.0074(6) -0.0048(6) -0.0015(6)
C7 0.0204(6) 0.0249(7) 0.0279(8) -0.0094(6) -0.0029(5) -0.0019(5)
C8 0.0177(6) 0.0185(6) 0.0243(7) -0.0038(5) 0.0006(5) -0.0008(5)
C9 0.0149(5) 0.0187(6) 0.0201(6) -0.0039(5) 0.0004(5) 0.0006(5)
C10 0.0146(5) 0.0155(6) 0.0199(6) -0.0015(5) 0.0003(5) 0.0004(4)
C11 0.0193(6) 0.0158(6) 0.0212(7) 0.0005(5) -0.0004(5) -0.0003(5)
C12 0.0227(7) 0.0233(7) 0.0285(8) 0.0058(6) 0.0011(6) -0.0021(5)
C13 0.0325(8) 0.0321(8) 0.0267(8) 0.0114(6) 0.0023(6) -0.0024(6)
C14 0.0311(8) 0.0299(8) 0.0292(8) 0.0092(6) -0.0054(6) 0.0010(6)
C15 0.0214(6) 0.0225(7) 0.0287(8) 0.0028(6) -0.0044(6) 0.0027(5)
C16 0.0185(6) 0.0149(6) 0.0225(7) 0.0004(5) 0.0006(5) 0.0018(5)
C17 0.0322(7) 0.0179(6) 0.0197(7) 0.0011(5) -0.0031(6) -0.0070(6)
C18 0.0170(6) 0.0149(6) 0.0210(6) -0.0016(5) -0.0019(5) 0.0002(4)
C19 0.0182(6) 0.0152(6) 0.0210(7) -0.0017(5) 0.0009(5) 0.0026(5)
C20 0.0228(6) 0.0205(7) 0.0283(8) -0.0026(6) 0.0056(6) 0.0018(5)
C21 0.0390(8) 0.0255(8) 0.0254(8) 0.0008(6) 0.0121(6) 0.0033(6)
C22 0.0474(10) 0.0254(8) 0.0202(7) 0.0003(6) -0.0010(7) 0.0068(7)
C23 0.0305(7) 0.0251(7) 0.0238(7) -0.0017(6) -0.0068(6) 0.0032(6)
C24 0.0202(6) 0.0202(6) 0.0213(7) -0.0016(5) -0.0003(5) 0.0009(5)
S1A 0.01364(15) 0.01958(17) 0.02684(19) 0.00085(13) 0.00191(12) 0.00193(11)
O1A 0.0294(5) 0.0251(5) 0.0268(6) 0.0057(4) -0.0025(4) -0.0043(4)
N1A 0.0180(5) 0.0180(5) 0.0244(6) -0.0005(4) 0.0012(4) -0.0014(4)
C1A 0.0137(5) 0.0164(6) 0.0193(6) -0.0009(5) 0.0007(4) -0.0007(4)
C2A 0.0163(6) 0.0185(6) 0.0194(6) 0.0002(5) 0.0015(5) -0.0030(5)
C3A 0.0188(6) 0.0220(7) 0.0178(6) -0.0021(5) 0.0033(5) -0.0012(5)
C4A 0.0166(6) 0.0205(6) 0.0188(6) -0.0039(5) 0.0019(5) -0.0005(5)
C5A 0.0221(6) 0.0268(7) 0.0207(7) -0.0025(5) 0.0006(5) -0.0001(5)
C6A 0.0234(7) 0.0323(8) 0.0231(7) -0.0081(6) -0.0023(6) -0.0007(6)
C7A 0.0196(6) 0.0261(7) 0.0304(8) -0.0096(6) -0.0012(6) -0.0024(5)
C8A 0.0169(6) 0.0193(6) 0.0279(7) -0.0056(5) 0.0018(5) -0.0010(5)
C9A 0.0153(6) 0.0187(6) 0.0211(7) -0.0043(5) 0.0010(5) 0.0011(5)
C10A 0.0147(5) 0.0162(6) 0.0208(6) -0.0033(5) 0.0013(5) -0.0008(4)
C11A 0.0201(6) 0.0154(6) 0.0234(7) -0.0004(5) 0.0018(5) 0.0016(5)
C12A 0.0236(7) 0.0209(7) 0.0282(8) 0.0011(6) 0.0025(6) -0.0012(5)
C13A 0.0345(8) 0.0258(8) 0.0264(8) 0.0054(6) 0.0041(6) 0.0012(6)
C14A 0.0352(8) 0.0281(8) 0.0304(8) 0.0071(6) -0.0048(7) 0.0044(7)
C15A 0.0216(7) 0.0235(7) 0.0323(8) 0.0029(6) -0.0036(6) 0.0032(5)
C16A 0.0195(6) 0.0151(6) 0.0256(7) 0.0004(5) 0.0020(5) 0.0029(5)
C17A 0.0267(7) 0.0184(6) 0.0190(6) -0.0010(5) -0.0009(5) -0.0058(5)
C18A 0.0169(6) 0.0154(6) 0.0191(6) -0.0017(5) -0.0009(5) 0.0003(5)
C19A 0.0177(6) 0.0152(6) 0.0200(6) -0.0013(5) -0.0012(5) 0.0024(5)
C20A 0.0191(6) 0.0211(7) 0.0242(7) -0.0017(5) -0.0021(5) 0.0001(5)
C21A 0.0269(7) 0.0242(7) 0.0269(8) -0.0030(6) -0.0093(6) 0.0016(6)
C22A 0.0360(8) 0.0241(7) 0.0204(7) -0.0002(6) -0.0038(6) 0.0053(6)
C23A 0.0287(7) 0.0262(7) 0.0223(7) 0.0000(6) 0.0050(6) 0.0000(6)
C24A 0.0197(6) 0.0210(7) 0.0238(7) -0.0032(5) -0.0011(5) 0.0004(5)

loop_
_atom_type_symbol
_atom_type_description
_atom_type_scat_dispersion_real
_atom_type_scat_dispersion_imag
_atom_type_scat_source
C C 0.0033 0.0016 'International Tables Vol C Tables 4.2.6.8 and 6.1.1.4'
H H 0.0000 0.0000 'International Tables Vol C Tables 4.2.6.8 and 6.1.1.4'
N N 0.0061 0.0033 'International Tables Vol C Tables 4.2.6.8 and 6.1.1.4'
O O 0.0106 0.0060 'International Tables Vol C Tables 4.2.6.8 and 6.1.1.4'
S S 0.1246 0.1234 'International Tables Vol C Tables 4.2.6.8 and 6.1.1.4'

loop_
_geom_angle_atom_site_label_1
_geom_angle_atom_site_label_2
_geom_angle_atom_site_label_3
_geom_angle
_geom_angle_site_symmetry_1
_geom_angle_site_symmetry_3
_geom_angle_publ_flag
C16 S1 C1 96.85(6) . . ?
C10 N1 C11 120.20(11) . . ?
C10 C1 C2 118.77(11) . . ?
C10 C1 C18 118.76(10) . . ?
C2 C1 C18 87.78(10) . . ?
C10 C1 S1 107.27(9) . . ?
C2 C1 S1 109.26(9) . . ?
C18 C1 S1 114.03(8) . . ?
C3 C2 C17 113.59(11) . . ?
C3 C2 C1 115.04(11) . . ?
C17 C2 C1 89.60(10) . . ?
C3 C2 H2 112.3 . . ?
C17 C2 H2 112.3 . . ?
C1 C2 H2 112.3 . . ?
O1 C3 C4 121.88(12) . . ?
O1 C3 C2 120.26(12) . . ?
C4 C3 C2 117.81(12) . . ?
C5 C4 C9 120.08(13) . . ?
C5 C4 C3 118.22(13) . . ?
C9 C4 C3 121.69(12) . . ?
C6 C5 C4 120.48(14) . . ?
C6 C5 H5 119.8 . . ?
C4 C5 H5 119.8 . . ?
C5 C6 C7 119.67(13) . . ?
C5 C6 H6 120.2 . . ?
C7 C6 H6 120.2 . . ?
C8 C7 C6 120.45(13) . . ?
C8 C7 H7 119.8 . . ?
C6 C7 H7 119.8 . . ?
C7 C8 C9 120.71(13) . . ?
C7 C8 H8 119.6 . . ?
C9 C8 H8 119.6 . . ?
C8 C9 C4 118.58(12) . . ?
C8 C9 C10 119.63(12) . . ?
C4 C9 C10 121.78(12) . . ?
N1 C10 C9 117.91(12) . . ?
N1 C10 C1 123.71(12) . . ?
C9 C10 C1 118.38(11) . . ?
C12 C11 N1 117.80(12) . . ?
C12 C11 C16 118.86(13) . . ?
N1 C11 C16 123.05(12) . . ?
C13 C12 C11 120.95(14) . . ?
C13 C12 H12 119.5 . . ?
C11 C12 H12 119.5 . . ?
C12 C13 C14 119.89(14) . . ?
C12 C13 H13 120.1 . . ?
C14 C13 H13 120.1 . . ?
C15 C14 C13 120.07(14) . . ?
C15 C14 H14 120.0 . . ?
C13 C14 H14 120.0 . . ?
C14 C15 C16 120.39(13) . . ?
C14 C15 H15 119.8 . . ?
C16 C15 H15 119.8 . . ?
C15 C16 C11 119.80(13) . . ?
C15 C16 S1 120.61(10) . . ?
C11 C16 S1 119.58(10) . . ?
C2 C17 C18 89.44(10) . . ?
C2 C17 H17A 113.7 . . ?
C18 C17 H17A 113.7 . . ?
C2 C17 H17B 113.7 . . ?
C18 C17 H17B 113.7 . . ?
H17A C17 H17B 111.0 . . ?
C19 C18 C17 120.55(11) . . ?
C19 C18 C1 119.22(10) . . ?
C17 C18 C1 88.05(10) . . ?
C19 C18 H18 109.1 . . ?
C17 C18 H18 109.1 . . ?
C1 C18 H18 109.1 . . ?
C20 C19 C24 118.32(13) . . ?
C20 C19 C18 119.65(12) . . ?
C24 C19 C18 121.98(12) . . ?
C21 C20 C19 120.66(14) . . ?
C21 C20 H20 119.7 . . ?
C19 C20 H20 119.7 . . ?
C20 C21 C22 120.45(15) . . ?
C20 C21 H21 119.8 . . ?
C22 C21 H21 119.8 . . ?
C23 C22 C21 119.45(14) . . ?
C23 C22 H22 120.3 . . ?
C21 C22 H22 120.3 . . ?
C22 C23 C24 120.37(14) . . ?
C22 C23 H23 119.8 . . ?
C24 C23 H23 119.8 . . ?
C23 C24 C19 120.73(14) . . ?
C23 C24 H24 119.6 . . ?
C19 C24 H24 119.6 . . ?
C16A S1A C1A 97.46(6) . . ?
C10A N1A C11A 120.67(11) . . ?
C10A C1A C2A 119.46(11) . . ?
C10A C1A C18A 117.68(10) . . ?
C2A C1A C18A 87.35(10) . . ?
C10A C1A S1A 108.08(9) . . ?
C2A C1A S1A 108.91(9) . . ?
C18A C1A S1A 114.20(9) . . ?
C3A C2A C1A 114.31(11) . . ?
C3A C2A C17A 112.60(11) . . ?
C1A C2A C17A 89.16(10) . . ?
C3A C2A H2A 112.9 . . ?
C1A C2A H2A 112.9 . . ?
C17A C2A H2A 112.9 . . ?
O1A C3A C4A 121.78(12) . . ?
O1A C3A C2A 120.12(12) . . ?
C4A C3A C2A 118.08(12) . . ?
C5A C4A C9A 120.08(12) . . ?
C5A C4A C3A 117.90(13) . . ?
C9A C4A C3A 122.02(12) . . ?
C6A C5A C4A 120.47(14) . . ?
C6A C5A H5A 119.8 . . ?
C4A C5A H5A 119.8 . . ?
C5A C6A C7A 119.71(13) . . ?
C5A C6A H6A 120.1 . . ?
C7A C6A H6A 120.1 . . ?
C8A C7A C6A 120.30(13) . . ?
C8A C7A H7A 119.9 . . ?
C6A C7A H7A 119.9 . . ?
C7A C8A C9A 120.80(14) . . ?
C7A C8A H8A 119.6 . . ?
C9A C8A H8A 119.6 . . ?
C8A C9A C4A 118.58(12) . . ?
C8A C9A C10A 119.65(13) . . ?
C4A C9A C10A 121.76(12) . . ?
N1A C10A C9A 118.08(12) . . ?
N1A C10A C1A 123.98(12) . . ?
C9A C10A C1A 117.91(12) . . ?
C12A C11A N1A 117.36(12) . . ?
C12A C11A C16A 119.08(13) . . ?
N1A C11A C16A 123.26(13) . . ?
C13A C12A C11A 120.71(14) . . ?
C13A C12A H12A 119.6 . . ?
C11A C12A H12A 119.6 . . ?
C12A C13A C14A 119.84(15) . . ?
C12A C13A H13A 120.1 . . ?
C14A C13A H13A 120.1 . . ?
C15A C14A C13A 120.26(14) . . ?
C15A C14A H14A 119.9 . . ?
C13A C14A H14A 119.9 . . ?
C14A C15A C16A 120.29(14) . . ?
C14A C15A H15A 119.9 . . ?
C16A C15A H15A 119.9 . . ?
C15A C16A C11A 119.82(13) . . ?
C15A C16A S1A 120.47(11) . . ?
C11A C16A S1A 119.68(11) . . ?
C18A C17A C2A 88.72(10) . . ?
C18A C17A H17C 113.9 . . ?
C2A C17A H17C 113.9 . . ?
C18A C17A H17D 113.9 . . ?
C2A C17A H17D 113.9 . . ?
H17C C17A H17D 111.1 . . ?
C19A C18A C17A 121.91(11) . . ?
C19A C18A C1A 119.51(11) . . ?
C17A C18A C1A 87.83(10) . . ?
C19A C18A H18A 108.6 . . ?
C17A C18A H18A 108.6 . . ?
C1A C18A H18A 108.6 . . ?
C24A C19A C20A 118.57(13) . . ?
C24A C19A C18A 119.02(11) . . ?
C20A C19A C18A 122.33(12) . . ?
C21A C20A C19A 120.48(14) . . ?
C21A C20A H20A 119.8 . . ?
C19A C20A H20A 119.8 . . ?
C20A C21A C22A 120.36(13) . . ?
C20A C21A H21A 119.8 . . ?
C22A C21A H21A 119.8 . . ?
C23A C22A C21A 119.52(14) . . ?
C23A C22A H22A 120.2 . . ?
C21A C22A H22A 120.2 . . ?
C22A C23A C24A 120.28(14) . . ?
C22A C23A H23A 119.9 . . ?
C24A C23A H23A 119.9 . . ?
C23A C24A C19A 120.79(13) . . ?
C23A C24A H24A 119.6 . . ?
C19A C24A H24A 119.6 . . ?

loop_
_geom_bond_atom_site_label_1
_geom_bond_atom_site_label_2
_geom_bond_distance
_geom_bond_site_symmetry_2
_geom_bond_publ_flag
S1 C16 1.7536(14) . ?
S1 C1 1.8042(13) . ?
O1 C3 1.2177(17) . ?
N1 C10 1.2876(17) . ?
N1 C11 1.4054(17) . ?
C1 C10 1.5048(17) . ?
C1 C2 1.5512(18) . ?
C1 C18 1.5907(18) . ?
C2 C3 1.5095(18) . ?
C2 C17 1.5464(19) . ?
C2 H2 1.0000 . ?
C3 C4 1.4808(18) . ?
C4 C5 1.4020(18) . ?
C4 C9 1.4052(19) . ?
C5 C6 1.384(2) . ?
C5 H5 0.9500 . ?
C6 C7 1.394(2) . ?
C6 H6 0.9500 . ?
C7 C8 1.3846(19) . ?
C7 H7 0.9500 . ?
C8 C9 1.4048(18) . ?
C8 H8 0.9500 . ?
C9 C10 1.4794(18) . ?
C11 C12 1.400(2) . ?
C11 C16 1.4074(18) . ?
C12 C13 1.379(2) . ?
C12 H12 0.9500 . ?
C13 C14 1.397(2) . ?
C13 H13 0.9500 . ?
C14 C15 1.383(2) . ?
C14 H14 0.9500 . ?
C15 C16 1.3960(19) . ?
C15 H15 0.9500 . ?
C17 C18 1.549(2) . ?
C17 H17A 0.9900 . ?
C17 H17B 0.9900 . ?
C18 C19 1.5023(19) . ?
C18 H18 1.0000 . ?
C19 C20 1.398(2) . ?
C19 C24 1.3986(18) . ?
C20 C21 1.387(2) . ?
C20 H20 0.9500 . ?
C21 C22 1.388(2) . ?
C21 H21 0.9500 . ?
C22 C23 1.385(2) . ?
C22 H22 0.9500 . ?
C23 C24 1.389(2) . ?
C23 H23 0.9500 . ?
C24 H24 0.9500 . ?
S1A C16A 1.7532(15) . ?
S1A C1A 1.8039(13) . ?
O1A C3A 1.2165(17) . ?
N1A C10A 1.2873(18) . ?
N1A C11A 1.4065(17) . ?
C1A C10A 1.5053(17) . ?
C1A C2A 1.5481(18) . ?
C1A C18A 1.5859(18) . ?
C2A C3A 1.5141(18) . ?
C2A C17A 1.5483(19) . ?
C2A H2A 1.0000 . ?
C3A C4A 1.4844(18) . ?
C4A C5A 1.3998(18) . ?
C4A C9A 1.4063(19) . ?
C5A C6A 1.385(2) . ?
C5A H5A 0.9500 . ?
C6A C7A 1.395(2) . ?
C6A H6A 0.9500 . ?
C7A C8A 1.385(2) . ?
C7A H7A 0.9500 . ?
C8A C9A 1.4034(18) . ?
C8A H8A 0.9500 . ?
C9A C10A 1.4778(18) . ?
C11A C12A 1.396(2) . ?
C11A C16A 1.4088(18) . ?
C12A C13A 1.386(2) . ?
C12A H12A 0.9500 . ?
C13A C14A 1.394(2) . ?
C13A H13A 0.9500 . ?
C14A C15A 1.384(2) . ?
C14A H14A 0.9500 . ?
C15A C16A 1.394(2) . ?
C15A H15A 0.9500 . ?
C17A C18A 1.547(2) . ?
C17A H17C 0.9900 . ?
C17A H17D 0.9900 . ?
C18A C19A 1.4976(18) . ?
C18A H18A 1.0000 . ?
C19A C24A 1.397(2) . ?
C19A C20A 1.3978(18) . ?
C20A C21A 1.387(2) . ?
C20A H20A 0.9500 . ?
C21A C22A 1.392(2) . ?
C21A H21A 0.9500 . ?
C22A C23A 1.384(2) . ?
C22A H22A 0.9500 . ?
C23A C24A 1.386(2) . ?
C23A H23A 0.9500 . ?
C24A H24A 0.9500 . ?

loop_
_geom_hbond_atom_site_label_D
_geom_hbond_atom_site_label_H
_geom_hbond_atom_site_label_A
_geom_hbond_distance_DH
_geom_hbond_distance_HA
_geom_hbond_distance_DA
_geom_hbond_angle_DHA
_geom_hbond_site_symmetry_A
_geom_hbond_publ_flag
C12 H12 O1 0.95 2.55 3.2623(18) 132.2 2_645 yes
C18 H18 S1A 1.00 3.01 3.9929(14) 166.4 2_645 yes
C12A H12A O1A 0.95 2.54 3.2896(19) 136.3 2_755 yes

loop_
_geom_torsion_atom_site_label_1
_geom_torsion_atom_site_label_2
_geom_torsion_atom_site_label_3
_geom_torsion_atom_site_label_4
_geom_torsion
_geom_torsion_site_symmetry_1
_geom_torsion_site_symmetry_2
_geom_torsion_site_symmetry_3
_geom_torsion_site_symmetry_4
_geom_torsion_publ_flag
C16 S1 C1 C10 -53.84(10) . . . . ?
C16 S1 C1 C2 176.18(9) . . . . ?
C16 S1 C1 C18 79.81(10) . . . . ?
C10 C1 C2 C3 22.77(17) . . . . ?
C18 C1 C2 C3 -99.10(12) . . . . ?
S1 C1 C2 C3 146.19(10) . . . . ?
C10 C1 C2 C17 138.77(12) . . . . ?
C18 C1 C2 C17 16.91(10) . . . . ?
S1 C1 C2 C17 -97.81(10) . . . . ?
C17 C2 C3 O1 51.06(18) . . . . ?
C1 C2 C3 O1 152.33(13) . . . . ?
C17 C2 C3 C4 -131.35(13) . . . . ?
C1 C2 C3 C4 -30.08(17) . . . . ?
O1 C3 C4 C5 17.1(2) . . . . ?
C2 C3 C4 C5 -160.49(13) . . . . ?
O1 C3 C4 C9 -163.39(13) . . . . ?
C2 C3 C4 C9 19.06(19) . . . . ?
C9 C4 C5 C6 -1.1(2) . . . . ?
C3 C4 C5 C6 178.48(14) . . . . ?
C4 C5 C6 C7 0.6(2) . . . . ?
C5 C6 C7 C8 -0.2(2) . . . . ?
C6 C7 C8 C9 0.4(2) . . . . ?
C7 C8 C9 C4 -0.9(2) . . . . ?
C7 C8 C9 C10 179.52(12) . . . . ?
C5 C4 C9 C8 1.2(2) . . . . ?
C3 C4 C9 C8 -178.32(12) . . . . ?
C5 C4 C9 C10 -179.18(13) . . . . ?
C3 C4 C9 C10 1.3(2) . . . . ?
C11 N1 C10 C9 170.64(12) . . . . ?
C11 N1 C10 C1 -8.6(2) . . . . ?
C8 C9 C10 N1 -8.49(19) . . . . ?
C4 C9 C10 N1 171.92(13) . . . . ?
C8 C9 C10 C1 170.80(12) . . . . ?
C4 C9 C10 C1 -8.79(18) . . . . ?
C2 C1 C10 N1 175.37(12) . . . . ?
C18 C1 C10 N1 -80.10(16) . . . . ?
S1 C1 C10 N1 50.97(15) . . . . ?
C2 C1 C10 C9 -3.88(17) . . . . ?
C18 C1 C10 C9 100.65(14) . . . . ?
S1 C1 C10 C9 -128.27(10) . . . . ?
C10 N1 C11 C12 161.76(13) . . . . ?
C10 N1 C11 C16 -24.5(2) . . . . ?
N1 C11 C12 C13 174.41(14) . . . . ?
C16 C11 C12 C13 0.4(2) . . . . ?
C11 C12 C13 C14 -1.7(2) . . . . ?
C12 C13 C14 C15 1.4(3) . . . . ?
C13 C14 C15 C16 0.2(2) . . . . ?
C14 C15 C16 C11 -1.4(2) . . . . ?
C14 C15 C16 S1 179.69(12) . . . . ?
C12 C11 C16 C15 1.1(2) . . . . ?
N1 C11 C16 C15 -172.54(13) . . . . ?
C12 C11 C16 S1 -179.97(11) . . . . ?
N1 C11 C16 S1 6.35(19) . . . . ?
C1 S1 C16 C15 -150.15(12) . . . . ?
C1 S1 C16 C11 30.97(12) . . . . ?
C3 C2 C17 C18 99.95(12) . . . . ?
C1 C2 C17 C18 -17.36(10) . . . . ?
C2 C17 C18 C19 140.09(12) . . . . ?
C2 C17 C18 C1 16.92(10) . . . . ?
C10 C1 C18 C19 96.93(14) . . . . ?
C2 C1 C18 C19 -141.20(12) . . . . ?
S1 C1 C18 C19 -31.06(15) . . . . ?
C10 C1 C18 C17 -138.76(12) . . . . ?
C2 C1 C18 C17 -16.88(9) . . . . ?
S1 C1 C18 C17 93.25(10) . . . . ?
C17 C18 C19 C20 164.82(13) . . . . ?
C1 C18 C19 C20 -88.63(15) . . . . ?
C17 C18 C19 C24 -17.79(19) . . . . ?
C1 C18 C19 C24 88.76(15) . . . . ?
C24 C19 C20 C21 -1.5(2) . . . . ?
C18 C19 C20 C21 175.96(13) . . . . ?
C19 C20 C21 C22 2.0(2) . . . . ?
C20 C21 C22 C23 -1.2(2) . . . . ?
C21 C22 C23 C24 0.0(2) . . . . ?
C22 C23 C24 C19 0.5(2) . . . . ?
C20 C19 C24 C23 0.3(2) . . . . ?
C18 C19 C24 C23 -177.12(13) . . . . ?
C16A S1A C1A C10A 52.02(10) . . . . ?
C16A S1A C1A C2A -176.78(9) . . . . ?
C16A S1A C1A C18A -81.02(10) . . . . ?
C10A C1A C2A C3A -25.59(17) . . . . ?
C18A C1A C2A C3A 94.94(12) . . . . ?
S1A C1A C2A C3A -150.36(10) . . . . ?
C10A C1A C2A C17A -140.12(12) . . . . ?
C18A C1A C2A C17A -19.59(9) . . . . ?
S1A C1A C2A C17A 95.11(10) . . . . ?
C1A C2A C3A O1A -153.11(13) . . . . ?
C17A C2A C3A O1A -53.28(18) . . . . ?
C1A C2A C3A C4A 28.77(17) . . . . ?
C17A C2A C3A C4A 128.60(13) . . . . ?
O1A C3A C4A C5A -13.4(2) . . . . ?
C2A C3A C4A C5A 164.68(12) . . . . ?
O1A C3A C4A C9A 167.08(14) . . . . ?
C2A C3A C4A C9A -14.84(19) . . . . ?
C9A C4A C5A C6A 1.8(2) . . . . ?
C3A C4A C5A C6A -177.76(13) . . . . ?
C4A C5A C6A C7A 0.6(2) . . . . ?
C5A C6A C7A C8A -1.8(2) . . . . ?
C6A C7A C8A C9A 0.6(2) . . . . ?
C7A C8A C9A C4A 1.8(2) . . . . ?
C7A C8A C9A C10A -177.07(13) . . . . ?
C5A C4A C9A C8A -2.9(2) . . . . ?
C3A C4A C9A C8A 176.57(12) . . . . ?
C5A C4A C9A C10A 175.89(12) . . . . ?
C3A C4A C9A C10A -4.6(2) . . . . ?
C11A N1A C10A C9A -173.57(12) . . . . ?
C11A N1A C10A C1A 8.3(2) . . . . ?
C8A C9A C10A N1A 8.49(19) . . . . ?
C4A C9A C10A N1A -170.33(13) . . . . ?
C8A C9A C10A C1A -173.23(12) . . . . ?
C4A C9A C10A C1A 7.95(18) . . . . ?
C2A C1A C10A N1A -174.00(12) . . . . ?
C18A C1A C10A N1A 82.33(16) . . . . ?
S1A C1A C10A N1A -48.83(16) . . . . ?
C2A C1A C10A C9A 7.84(17) . . . . ?
C18A C1A C10A C9A -95.84(14) . . . . ?
S1A C1A C10A C9A 133.00(10) . . . . ?
C10A N1A C11A C12A -163.46(13) . . . . ?
C10A N1A C11A C16A 22.9(2) . . . . ?
N1A C11A C12A C13A -173.65(13) . . . . ?
C16A C11A C12A C13A 0.3(2) . . . . ?
C11A C12A C13A C14A 0.7(2) . . . . ?
C12A C13A C14A C15A -1.1(2) . . . . ?
C13A C14A C15A C16A 0.5(2) . . . . ?
C14A C15A C16A C11A 0.5(2) . . . . ?
C14A C15A C16A S1A 178.16(12) . . . . ?
C12A C11A C16A C15A -0.9(2) . . . . ?
N1A C11A C16A C15A 172.65(13) . . . . ?
C12A C11A C16A S1A -178.57(11) . . . . ?
N1A C11A C16A S1A -5.00(19) . . . . ?
C1A S1A C16A C15A 151.86(12) . . . . ?
C1A S1A C16A C11A -30.51(12) . . . . ?
C3A C2A C17A C18A -96.02(12) . . . . ?
C1A C2A C17A C18A 20.08(10) . . . . ?
C2A C17A C18A C19A -143.45(12) . . . . ?
C2A C17A C18A C1A -19.60(9) . . . . ?
C10A C1A C18A C19A -92.37(14) . . . . ?
C2A C1A C18A C19A 145.52(12) . . . . ?
S1A C1A C18A C19A 35.95(15) . . . . ?
C10A C1A C18A C17A 141.74(12) . . . . ?
C2A C1A C18A C17A 19.62(9) . . . . ?
S1A C1A C18A C17A -89.95(10) . . . . ?
C17A C18A C19A C24A -161.13(13) . . . . ?
C1A C18A C19A C24A 91.34(15) . . . . ?
C17A C18A C19A C20A 22.15(19) . . . . ?
C1A C18A C19A C20A -85.38(16) . . . . ?
C24A C19A C20A C21A -0.6(2) . . . . ?
C18A C19A C20A C21A 176.11(13) . . . . ?
C19A C20A C21A C22A 0.3(2) . . . . ?
C20A C21A C22A C23A 0.1(2) . . . . ?
C21A C22A C23A C24A -0.2(2) . . . . ?
C22A C23A C24A C19A -0.2(2) . . . . ?
C20A C19A C24A C23A 0.6(2) . . . . ?
C18A C19A C24A C23A -176.25(13) . . . . ?
